data_4133014
loop_
_publ_author_name
'Faizova, Radmila'
'Scopelliti, Rosario'
'Chauvin, Anne-Sophie'
'Mazzanti, Marinella'

_publ_section_title
;
 Synthesis and Characterization of a Water Stable Uranyl(V) Complex.
;
_journal_issue 42
_journal_name_full 'Journal of the American Chemical Society'
_journal_page_first 13554
_journal_page_last 13557
_journal_paper_doi 10.1021/jacs.8b07885
_journal_volume 140
_journal_year 2018
_chemical_formula_moiety 'C16 H15 N3 O6 U, C20 H30 Co, 4(C5 H5 N)'
_chemical_formula_sum 'C56 H65 Co N7 O6 U'
_chemical_formula_weight 1229.11
_space_group_crystal_system orthorhombic
_space_group_IT_number 62
_space_group_name_Hall '-P 2ac 2n'
_space_group_name_H-M_alt 'P n m a'
_atom_sites_solution_hydrogens geom
_atom_sites_solution_primary dual
_atom_sites_solution_secondary difmap
_audit_creation_method SHELXL-2018/3
_audit_update_record
;
2018-06-05 # Formatted by publCIF

;
_cell_angle_alpha 90
_cell_angle_beta 90
_cell_angle_gamma 90
_cell_formula_units_Z 4
_cell_length_a 14.3320(5)
_cell_length_b 20.4637(7)
_cell_length_c 18.2836(5)
_cell_measurement_reflns_used 14710
_cell_measurement_temperature 140.00(10)
_cell_measurement_theta_max 73.3500
_cell_measurement_theta_min 3.8980
_cell_volume 5362.3(3)
_computing_cell_refinement 'CrysAlisPro 1.171.38.46 (Rigaku OD, 2015)'
_computing_data_collection 'CrysAlisPro 1.171.38.46 (Rigaku OD, 2015)'
_computing_data_reduction 'CrysAlisPro 1.171.38.46 (Rigaku OD, 2015)'
_computing_molecular_graphics 'Mercury 3.10.1 (CCDC, 2018)'
_computing_publication_material 'CIFTab (Sheldrick, 2015)'
_computing_structure_refinement 'SHELXL-2018/3 (Sheldrick, 2018)'
_computing_structure_solution 'SHELXT (Sheldrick, 2015)'
_diffrn_ambient_environment N~2~
_diffrn_ambient_temperature 140.00(10)
_diffrn_detector 'CCD plate'
_diffrn_detector_area_resol_mean 5.2817
_diffrn_detector_type AtlasS2
_diffrn_measured_fraction_theta_full 0.999
_diffrn_measured_fraction_theta_max 0.992
_diffrn_measurement_details
;
List of Runs (angles in degrees, time in seconds):

  # Type    Start    End  Width  t~exp~   \w     \q     \k     \f   Frames
--------------------------------------------------------------------------
  1  \w    -62.00  31.00   1.00    5.00    --  -40.41  57.00  90.00   93
  2  \w     12.00  39.00   1.00    5.00    --   40.41 -99.00 150.00   27
  3  \w     51.00  85.00   1.00    5.00    --   40.41-125.00  30.00   34
  4  \w     79.00 117.00   1.00   20.00    --  107.03-125.00  30.00   38
  5  \w     63.00 108.00   1.00   20.00    --  107.03 -94.00-120.00   45
  6  \w     75.00 121.00   1.00   20.00    --  107.03-125.00-180.00   46
  7  \w     36.00 126.00   1.00   20.00    --  107.03 -61.00-120.00   90
  8  \w     79.00 149.00   1.00   20.00    --  107.03  30.00-150.00   70
  9  \w    132.00 159.00   1.00   20.00    --  107.03 125.00  60.00   27
 10  \w    139.00 168.00   1.00   20.00    --  107.03  45.00 150.00   29
 11  \w     81.00 126.00   1.00   20.00    --  107.03  45.00 150.00   45
 12  \w     41.00 134.00   1.00   20.00    --  107.03 -61.00 120.00   93
 13  \w     32.00 132.00   1.00   20.00    --  107.03 -30.00 -30.00  100
 14  \w     34.00 140.00   1.00   20.00    --  107.03 -77.00   0.00  106
 15  \w     25.00 153.00   1.00   20.00    --  107.03 -15.00-180.00  128
 16  \w      1.00  81.00   1.00    5.00    --   40.41 -99.00-180.00   80
 17  \w   -115.00 -21.00   1.00    5.00    --  -40.41 -38.00 -60.00   94
 18  \w   -113.00 -22.00   1.00    5.00    --  -40.41 -38.00-150.00   91
;
_diffrn_measurement_device 'four-circle diffractometer'
_diffrn_measurement_device_type 'SuperNova, Dual, Cu at zero, AtlasS2'
_diffrn_measurement_method '\w scans'
_diffrn_radiation_monochromator mirror
_diffrn_radiation_probe x-ray
_diffrn_radiation_type 'Cu K\a'
_diffrn_radiation_wavelength 1.54184
_diffrn_reflns_av_unetI/netI 0.0262
_diffrn_reflns_Laue_measured_fraction_full 0.999
_diffrn_reflns_Laue_measured_fraction_max 0.992
_diffrn_reflns_limit_h_max 17
_diffrn_reflns_limit_h_min -17
_diffrn_reflns_limit_k_max 16
_diffrn_reflns_limit_k_min -25
_diffrn_reflns_limit_l_max 21
_diffrn_reflns_limit_l_min -22
_diffrn_reflns_number 9930
_diffrn_reflns_point_group_measured_fraction_full 0.999
_diffrn_reflns_point_group_measured_fraction_max 0.992
_diffrn_reflns_theta_full 67.684
_diffrn_reflns_theta_max 73.792
_diffrn_reflns_theta_min 3.241
_diffrn_source 'micro-focus sealed X-ray tube'
_diffrn_source_type 'SuperNova (Cu) X-ray Source'
_exptl_absorpt_coefficient_mu 11.302
_exptl_absorpt_correction_T_max 0.700
_exptl_absorpt_correction_T_min 0.107
_exptl_absorpt_correction_type gaussian
_exptl_absorpt_process_details
;
CrysAlisPro 1.171.38.46 (Rigaku Oxford Diffraction, 2015)
Numerical absorption correction based on gaussian integration over
a multifaceted crystal model.
Empirical absorption correction using spherical harmonics,
 implemented in SCALE3 ABSPACK scaling algorithm.
;
_exptl_crystal_colour 'clear intense green'
_exptl_crystal_density_diffrn 1.522
_exptl_crystal_description prism
_exptl_crystal_F_000 2468
_exptl_crystal_size_max 0.472
_exptl_crystal_size_mid 0.129
_exptl_crystal_size_min 0.111
_refine_diff_density_max 7.794
_refine_diff_density_min -3.065
_refine_diff_density_rms 0.208
_refine_ls_extinction_method none
_refine_ls_goodness_of_fit_ref 1.055
_refine_ls_hydrogen_treatment constr
_refine_ls_matrix_type full
_refine_ls_number_parameters 344
_refine_ls_number_reflns 9930
_refine_ls_number_restraints 586
_refine_ls_restrained_S_all 1.047
_refine_ls_R_factor_all 0.0910
_refine_ls_R_factor_gt 0.0856
_refine_ls_shift/su_max 0.001
_refine_ls_shift/su_mean 0.000
_refine_ls_structure_factor_coef Fsqd
_refine_ls_weighting_details 'w=1/[\s^2^(Fo^2^)+(0.1176P)^2^+68.6276P] where P=(Fo^2^+2Fc^2^)/3'
_refine_ls_weighting_scheme calc
_refine_ls_wR_factor_gt 0.2190
_refine_ls_wR_factor_ref 0.2229
_reflns_Friedel_coverage 0.000
_reflns_number_gt 9024
_reflns_number_total 9930
_reflns_threshold_expression 'I > 2\s(I)'
_cod_data_source_file ja8b07885_si_004.cif
_cod_data_source_block RF191
_cod_database_code 4133014
_shelx_shelxl_version_number 2018/3
_shelx_space_group_comment
;
The symmetry employed for this shelxl refinement is uniquely defined
by the following loop, which should always be used as a source of
symmetry information in preference to the above space-group names.
They are only intended as comments.
;
_shelx_estimated_absorpt_t_min 0.076
_shelx_estimated_absorpt_t_max 0.367
_publcif_funding_html
;
;

loop_
_space_group_symop_operation_xyz
'x, y, z'
'-x+1/2, -y, z+1/2'
'-x, y+1/2, -z'
'x+1/2, -y+1/2, -z+1/2'
'-x, -y, -z'
'x-1/2, y, -z-1/2'
'x, -y-1/2, z'
'-x-1/2, y-1/2, z-1/2'

loop_
_atom_site_label
_atom_site_type_symbol
_atom_site_fract_x
_atom_site_fract_y
_atom_site_fract_z
_atom_site_U_iso_or_equiv
_atom_site_adp_type
_atom_site_occupancy
_atom_site_site_symmetry_order
_atom_site_calc_flag
_atom_site_refinement_flags_posn
_atom_site_refinement_flags_adp
_atom_site_refinement_flags_occupancy
_atom_site_disorder_assembly
_atom_site_disorder_group
U1 U 0.18263(4) 0.250000 0.79606(3) 0.0400(2) Uani 1 2 d S T P . .
O1 O 0.2661(8) 0.250000 0.8720(6) 0.046(3) Uani 1 2 d S T P . .
O2 O 0.1040(9) 0.250000 0.7164(7) 0.050(3) Uani 1 2 d S T P . .
O3 O 0.0993(8) 0.3434(7) 0.8426(8) 0.081(3) Uani 1 1 d . U . . .
O4 O 0.0657(16) 0.4494(9) 0.8426(12) 0.144(6) Uani 1 1 d . U . . .
N1 N 0.2463(8) 0.3612(5) 0.7628(6) 0.081(3) Uani 1 1 d G U . . .
C6 C 0.3272(8) 0.3677(7) 0.7215(7) 0.100(4) Uani 1 1 d G U . . .
C5 C 0.3568(9) 0.4292(9) 0.6992(7) 0.121(5) Uani 1 1 d G U . . .
H5 H 0.412085 0.433636 0.671017 0.145 Uiso 1 1 calc R U . . .
C4 C 0.3055(13) 0.4843(6) 0.7183(9) 0.131(5) Uani 1 1 d G U . . .
H4 H 0.325780 0.526378 0.703085 0.158 Uiso 1 1 calc R U . . .
C3 C 0.2246(12) 0.4779(5) 0.7596(9) 0.118(5) Uani 1 1 d G U . . .
H3 H 0.189591 0.515514 0.772621 0.142 Uiso 1 1 calc R U . . .
C2 C 0.1950(8) 0.4163(7) 0.7819(7) 0.093(3) Uani 1 1 d G U . . .
N2 N 0.3280(12) 0.250000 0.7017(10) 0.083(4) Uani 1 2 d S TU P . .
C1 C 0.1107(16) 0.4015(11) 0.8256(13) 0.094(4) Uani 1 1 d . U . . .
C7 C 0.3839(14) 0.3073(14) 0.7140(11) 0.100(4) Uani 1 1 d . U . . .
H7A H 0.427885 0.312702 0.672713 0.121 Uiso 1 1 calc R U . . .
H7B H 0.421159 0.301057 0.759075 0.121 Uiso 1 1 calc R U . . .
C8 C 0.2849(16) 0.250000 0.6273(11) 0.086(5) Uani 1 2 d S TU P . .
H8A H 0.244217 0.288954 0.623452 0.104 Uiso 0.5 1 calc R U P . .
H8B H 0.244217 0.211046 0.623452 0.104 Uiso 0.5 1 calc R U P . .
C9 C 0.351(2) 0.250000 0.5617(15) 0.112(9) Uani 1 2 d S TU P . .
H9A H 0.319465 0.231311 0.519147 0.168 Uiso 0.5 1 calc R U P A -1
H9B H 0.406536 0.223749 0.573288 0.168 Uiso 0.5 1 calc R U P A -1
H9C H 0.370326 0.294939 0.550773 0.168 Uiso 0.5 1 calc R U P A -1
Co1 Co 0.000000 0.500000 0.500000 0.0464(6) Uani 1 2 d S . P . .
C10 C 0.0859(11) 0.4193(7) 0.4988(8) 0.058(3) Uani 1 1 d . U . . .
C11 C 0.0203(11) 0.4154(7) 0.5569(7) 0.053(3) Uani 1 1 d . U . . .
C12 C -0.0717(11) 0.4166(7) 0.5271(7) 0.052(3) Uani 1 1 d . U . . .
C13 C -0.0621(12) 0.4221(7) 0.4487(8) 0.058(3) Uani 1 1 d . U . . .
C14 C 0.0326(13) 0.4237(7) 0.4327(8) 0.060(3) Uani 1 1 d . U . . .
C15 C 0.1917(13) 0.4175(10) 0.5061(13) 0.085(5) Uani 1 1 d . U . . .
H15A H 0.211053 0.445626 0.546681 0.127 Uiso 1 1 calc R U . . .
H15B H 0.220250 0.433060 0.460592 0.127 Uiso 1 1 calc R U . . .
H15C H 0.211998 0.372517 0.515617 0.127 Uiso 1 1 calc R U . . .
C16 C 0.0441(16) 0.4072(9) 0.6369(8) 0.073(5) Uani 1 1 d . U . . .
H16A H -0.007354 0.423712 0.666945 0.110 Uiso 1 1 calc R U . . .
H16B H 0.101103 0.431689 0.648138 0.110 Uiso 1 1 calc R U . . .
H16C H 0.054094 0.360756 0.647553 0.110 Uiso 1 1 calc R U . . .
C17 C -0.1599(12) 0.4120(8) 0.5687(10) 0.066(4) Uani 1 1 d . U . . .
H17A H -0.211249 0.429014 0.538902 0.100 Uiso 1 1 calc R U . . .
H17B H -0.154630 0.437837 0.613695 0.100 Uiso 1 1 calc R U . . .
H17C H -0.172141 0.366265 0.581200 0.100 Uiso 1 1 calc R U . . .
C18 C -0.1411(15) 0.4216(9) 0.3945(10) 0.078(5) Uani 1 1 d . U . . .
H18A H -0.125009 0.449319 0.352646 0.118 Uiso 1 1 calc R U . . .
H18B H -0.197704 0.438484 0.417968 0.118 Uiso 1 1 calc R U . . .
H18C H -0.152092 0.376830 0.377705 0.118 Uiso 1 1 calc R U . . .
C19 C 0.0725(17) 0.4261(10) 0.3566(9) 0.084(5) Uani 1 1 d . U . . .
H19A H 0.139064 0.436767 0.359076 0.125 Uiso 1 1 calc R U . . .
H19B H 0.039852 0.459561 0.328057 0.125 Uiso 1 1 calc R U . . .
H19C H 0.064515 0.383416 0.332986 0.125 Uiso 1 1 calc R U . . .
N3 N 0.5924(11) 0.3650(7) 0.3432(7) 0.098(4) Uani 1 1 d G U . . .
C20 C 0.5259(11) 0.4124(7) 0.3592(8) 0.108(5) Uani 1 1 d G U . . .
H20 H 0.496441 0.435745 0.320652 0.130 Uiso 1 1 calc R U . . .
C21 C 0.5026(11) 0.4257(7) 0.4315(9) 0.112(5) Uani 1 1 d G U . . .
H21 H 0.457212 0.458041 0.442354 0.134 Uiso 1 1 calc R U . . .
C22 C 0.5458(13) 0.3915(7) 0.4878(7) 0.107(5) Uani 1 1 d G U . . .
H22 H 0.529849 0.400571 0.537224 0.128 Uiso 1 1 calc R U . . .
C23 C 0.6122(11) 0.3441(7) 0.4719(8) 0.103(5) Uani 1 1 d G U . . .
H23 H 0.641716 0.320805 0.510393 0.123 Uiso 1 1 calc R U . . .
C24 C 0.6355(10) 0.3309(6) 0.3996(9) 0.098(4) Uani 1 1 d G U . . .
H24 H 0.680946 0.298508 0.388692 0.118 Uiso 1 1 calc R U . . .
N4 N 0.292(2) 0.3398(12) 0.3229(16) 0.109(7) Uani 0.5 1 d G U P B -1
C25 C 0.355(2) 0.3067(15) 0.3677(14) 0.109(8) Uani 0.5 1 d G U P B -1
H25 H 0.383211 0.328633 0.407548 0.131 Uiso 0.5 1 calc R U P B -1
C26 C 0.375(2) 0.2414(15) 0.3541(14) 0.107(7) Uani 0.5 1 d G U P B -1
H26 H 0.417743 0.218744 0.384748 0.129 Uiso 0.5 1 calc R U P B -1
C27 C 0.333(2) 0.2092(12) 0.2958(16) 0.111(8) Uani 0.5 1 d G U P B -1
H27 H 0.347059 0.164615 0.286568 0.134 Uiso 0.5 1 calc R U P B -1
C28 C 0.271(2) 0.2424(15) 0.2510(13) 0.109(7) Uani 0.5 1 d G U P B -1
H28 H 0.241842 0.220376 0.211186 0.131 Uiso 0.5 1 calc R U P B -1
C29 C 0.250(2) 0.3076(16) 0.2646(15) 0.105(7) Uani 0.5 1 d G U P B -1
H29 H 0.207309 0.330265 0.233984 0.126 Uiso 0.5 1 calc R U P B -1
N5 N -0.0563(14) 0.2421(19) 0.5135(12) 0.089(6) Uani 0.5 1 d G U P C -1
C30 C 0.0361(16) 0.244(2) 0.5367(10) 0.088(6) Uani 0.5 1 d G U P C -1
H30 H 0.050407 0.239392 0.587176 0.105 Uiso 0.5 1 calc R U P C -1
C34 C 0.1074(11) 0.253(2) 0.4861(14) 0.090(6) Uani 0.5 1 d G U P C -1
H34 H 0.170451 0.253948 0.501973 0.108 Uiso 0.5 1 calc R U P C -1
C33 C 0.0864(14) 0.2594(17) 0.4123(12) 0.087(7) Uani 0.5 1 d G U P C -1
H33 H 0.135097 0.265301 0.377674 0.104 Uiso 0.5 1 calc R U P C -1
C32 C -0.0059(17) 0.2575(18) 0.3890(10) 0.086(6) Uani 0.5 1 d G U P C -1
H32 H -0.020302 0.262099 0.338577 0.103 Uiso 0.5 1 calc R U P C -1
C31 C -0.0773(11) 0.249(2) 0.4397(13) 0.086(5) Uani 0.5 1 d G U P C -1
H31 H -0.140347 0.247543 0.423780 0.103 Uiso 0.5 1 calc R U P C -1

loop_
_atom_site_aniso_label
_atom_site_aniso_U_11
_atom_site_aniso_U_22
_atom_site_aniso_U_33
_atom_site_aniso_U_23
_atom_site_aniso_U_13
_atom_site_aniso_U_12
U1 0.0329(3) 0.0537(3) 0.0335(3) 0.000 -0.0036(2) 0.000
O1 0.034(6) 0.066(8) 0.038(6) 0.000 -0.017(5) 0.000
O2 0.049(7) 0.066(8) 0.036(6) 0.000 -0.022(5) 0.000
O3 0.059(6) 0.093(7) 0.092(7) -0.039(6) -0.029(5) 0.024(5)
O4 0.171(14) 0.115(10) 0.144(13) -0.057(10) -0.081(11) 0.067(10)
N1 0.074(6) 0.093(7) 0.076(7) 0.030(6) -0.045(5) -0.029(5)
C6 0.080(7) 0.143(8) 0.077(7) 0.040(7) -0.042(6) -0.044(6)
C5 0.111(10) 0.152(10) 0.101(9) 0.048(9) -0.058(8) -0.060(8)
C4 0.134(11) 0.139(10) 0.121(10) 0.048(9) -0.087(8) -0.046(9)
C3 0.125(10) 0.104(8) 0.125(10) 0.031(8) -0.091(8) -0.023(8)
C2 0.094(7) 0.085(7) 0.101(8) 0.011(6) -0.081(6) -0.013(6)
N2 0.036(7) 0.169(11) 0.045(7) 0.000 0.002(6) 0.000
C1 0.087(7) 0.090(7) 0.104(8) -0.031(7) -0.060(6) 0.020(6)
C7 0.063(8) 0.176(10) 0.062(7) 0.023(8) -0.019(6) -0.029(6)
C8 0.040(8) 0.186(15) 0.033(8) 0.000 0.006(7) 0.000
C9 0.062(13) 0.23(3) 0.048(11) 0.000 0.012(10) 0.000
Co1 0.0585(17) 0.0565(16) 0.0240(12) 0.0036(11) 0.0011(11) 0.0171(14)
C10 0.070(6) 0.053(6) 0.050(5) 0.003(5) 0.006(5) 0.021(5)
C11 0.068(6) 0.052(6) 0.039(5) 0.009(5) -0.003(4) 0.011(5)
C12 0.066(6) 0.052(6) 0.040(5) 0.000(5) 0.000(4) 0.016(5)
C13 0.079(6) 0.055(6) 0.040(5) 0.004(5) -0.007(5) 0.019(6)
C14 0.084(6) 0.053(6) 0.041(5) 0.001(5) 0.009(5) 0.022(6)
C15 0.066(8) 0.076(11) 0.112(14) 0.007(10) 0.007(8) 0.025(8)
C16 0.113(13) 0.069(9) 0.038(6) 0.019(6) -0.010(7) 0.018(9)
C17 0.068(8) 0.061(8) 0.070(9) -0.005(7) 0.018(7) 0.007(7)
C18 0.104(11) 0.070(9) 0.062(9) 0.000(8) -0.036(9) 0.017(9)
C19 0.124(14) 0.078(11) 0.050(7) -0.004(8) 0.027(8) 0.025(10)
N3 0.102(10) 0.070(8) 0.123(10) 0.008(7) 0.020(8) -0.003(7)
C20 0.112(11) 0.086(9) 0.126(10) 0.021(9) 0.033(9) 0.013(8)
C21 0.121(11) 0.085(9) 0.129(11) 0.024(8) 0.035(9) 0.019(8)
C22 0.120(11) 0.072(9) 0.128(11) 0.019(8) 0.027(9) 0.006(8)
C23 0.111(11) 0.071(8) 0.127(10) 0.006(8) 0.011(9) 0.001(8)
C24 0.105(10) 0.066(8) 0.125(10) 0.004(8) 0.009(9) -0.002(7)
N4 0.121(17) 0.113(18) 0.091(14) 0.005(12) 0.001(12) 0.019(14)
C25 0.120(17) 0.116(18) 0.091(14) 0.005(13) 0.000(12) 0.018(15)
C26 0.117(17) 0.117(18) 0.088(14) 0.004(14) -0.003(12) 0.021(15)
C27 0.123(17) 0.118(18) 0.093(14) -0.001(13) -0.004(12) 0.028(15)
C28 0.125(17) 0.115(18) 0.088(14) -0.001(13) -0.002(12) 0.027(15)
C29 0.119(17) 0.112(18) 0.084(14) 0.003(13) 0.004(12) 0.024(14)
N5 0.101(11) 0.033(13) 0.134(12) -0.010(13) 0.010(10) 0.006(12)
C30 0.101(11) 0.038(12) 0.123(13) -0.016(14) 0.007(10) 0.004(14)
C34 0.100(11) 0.047(10) 0.124(13) -0.015(15) 0.009(10) 0.006(14)
C33 0.100(11) 0.037(14) 0.123(13) -0.019(13) 0.014(11) 0.009(12)
C32 0.102(11) 0.032(12) 0.123(13) -0.014(14) 0.007(10) -0.004(13)
C31 0.095(11) 0.026(8) 0.135(13) -0.010(15) 0.006(10) 0.003(14)

loop_
_atom_type_symbol
_atom_type_description
_atom_type_scat_dispersion_real
_atom_type_scat_dispersion_imag
_atom_type_scat_source
C C 0.0181 0.0091 'International Tables Vol C Tables 4.2.6.8 and 6.1.1.4'
H H 0.0000 0.0000 'International Tables Vol C Tables 4.2.6.8 and 6.1.1.4'
Co Co -2.3653 3.6143 'International Tables Vol C Tables 4.2.6.8 and 6.1.1.4'
N N 0.0311 0.0180 'International Tables Vol C Tables 4.2.6.8 and 6.1.1.4'
O O 0.0492 0.0322 'International Tables Vol C Tables 4.2.6.8 and 6.1.1.4'
U U -4.3638 13.4090 'International Tables Vol C Tables 4.2.6.8 and 6.1.1.4'

loop_
_exptl_crystal_face_index_h
_exptl_crystal_face_index_k
_exptl_crystal_face_index_l
_exptl_crystal_face_perp_dist
-1 -13 -2 0.2346
-7 -7 5 0.1324
9 -1 -1 0.0783
9 2 -1 0.0508
8 -4 5 0.1096
-6 0 9 0.0457
-7 0 -7 0.0432
-2 -3 -11 0.0951
8 1 5 0.0598
5 0 10 0.0589
3 -7 10 0.1413
1 0 -12 0.0478
-3 7 -10 0.1245
8 -3 -6 0.0990
-9 -1 3 0.0609
-6 8 6 0.1265
3 12 -3 0.2098
3 10 7 0.1830
1 -13 2 0.2428
9 -2 -1 0.0875

loop_
_geom_angle_atom_site_label_1
_geom_angle_atom_site_label_2
_geom_angle_atom_site_label_3
_geom_angle
_geom_angle_site_symmetry_1
_geom_angle_site_symmetry_3
O1 U1 O2 177.0(6) . .
O1 U1 O3 93.2(4) . 7_565
O2 U1 O3 88.6(4) . 7_565
O1 U1 O3 93.2(4) . .
O2 U1 O3 88.6(4) . .
O3 U1 O3 105.0(8) 7_565 .
O1 U1 N1 87.0(3) . .
O2 U1 N1 91.8(3) . .
O3 U1 N1 168.2(5) 7_565 .
O3 U1 N1 63.2(5) . .
O1 U1 N1 87.0(3) . 7_565
O2 U1 N1 91.8(3) . 7_565
O3 U1 N1 63.2(5) 7_565 7_565
O3 U1 N1 168.2(5) . 7_565
N1 U1 N1 128.6(7) . 7_565
O1 U1 N2 88.9(6) . .
O2 U1 N2 88.1(6) . .
O3 U1 N2 127.4(4) 7_565 .
O3 U1 N2 127.4(4) . .
N1 U1 N2 64.4(3) . .
N1 U1 N2 64.4(3) 7_565 .
C1 O3 U1 127.4(16) . .
C6 N1 C2 120.0 . .
C6 N1 U1 121.2(7) . .
C2 N1 U1 118.7(7) . .
C5 C6 N1 120.0 . .
C5 C6 C7 124.0(13) . .
N1 C6 C7 115.3(13) . .
C4 C5 C6 120.0 . .
C4 C5 H5 120.0 . .
C6 C5 H5 120.0 . .
C5 C4 C3 120.0 . .
C5 C4 H4 120.0 . .
C3 C4 H4 120.0 . .
C2 C3 C4 120.0 . .
C2 C3 H3 120.0 . .
C4 C3 H3 120.0 . .
C3 C2 N1 120.0 . .
C3 C2 C1 126.4(13) . .
N1 C2 C1 113.6(13) . .
C7 N2 C7 109(2) . 7_565
C7 N2 C8 111.9(12) . .
C7 N2 C8 111.9(12) 7_565 .
C7 N2 U1 109.2(13) . .
C7 N2 U1 109.2(13) 7_565 .
C8 N2 U1 105.1(12) . .
O4 C1 O3 130(3) . .
O4 C1 C2 114(3) . .
O3 C1 C2 116.0(19) . .
N2 C7 C6 112.8(15) . .
N2 C7 H7A 109.0 . .
C6 C7 H7A 109.0 . .
N2 C7 H7B 109.0 . .
C6 C7 H7B 109.0 . .
H7A C7 H7B 107.8 . .
N2 C8 C9 117(2) . .
N2 C8 H8A 108.0 . .
C9 C8 H8A 108.0 . .
N2 C8 H8B 108.0 . .
C9 C8 H8B 108.0 . .
H8A C8 H8B 107.3 . .
C8 C9 H9A 109.5 . .
C8 C9 H9B 109.5 . .
H9A C9 H9B 109.5 . .
C8 C9 H9C 109.5 . .
H9A C9 H9C 109.5 . .
H9B C9 H9C 109.5 . .
C11 Co1 C11 180.0 5_566 .
C11 Co1 C14 68.0(6) 5_566 5_566
C11 Co1 C14 112.0(6) . 5_566
C11 Co1 C14 112.0(6) 5_566 .
C11 Co1 C14 68.0(6) . .
C14 Co1 C14 180.0 5_566 .
C11 Co1 C13 68.7(6) 5_566 5_566
C11 Co1 C13 111.3(6) . 5_566
C14 Co1 C13 39.6(7) 5_566 5_566
C14 Co1 C13 140.4(7) . 5_566
C11 Co1 C13 111.3(6) 5_566 .
C11 Co1 C13 68.7(6) . .
C14 Co1 C13 140.4(7) 5_566 .
C14 Co1 C13 39.6(7) . .
C13 Co1 C13 180.0(9) 5_566 .
C11 Co1 C12 40.8(6) 5_566 5_566
C11 Co1 C12 139.2(6) . 5_566
C14 Co1 C12 67.9(6) 5_566 5_566
C14 Co1 C12 112.1(6) . 5_566
C13 Co1 C12 41.2(5) 5_566 5_566
C13 Co1 C12 138.8(5) . 5_566
C11 Co1 C12 139.2(6) 5_566 .
C11 Co1 C12 40.8(6) . .
C14 Co1 C12 112.1(6) 5_566 .
C14 Co1 C12 67.9(6) . .
C13 Co1 C12 138.8(5) 5_566 .
C13 Co1 C12 41.2(5) . .
C12 Co1 C12 180.0 5_566 .
C11 Co1 C10 139.5(6) 5_566 .
C11 Co1 C10 40.5(6) . .
C14 Co1 C10 139.1(6) 5_566 .
C14 Co1 C10 40.9(6) . .
C13 Co1 C10 111.6(6) 5_566 .
C13 Co1 C10 68.4(6) . .
C12 Co1 C10 111.4(6) 5_566 .
C12 Co1 C10 68.6(6) . .
C11 Co1 C10 40.5(6) 5_566 5_566
C11 Co1 C10 139.5(6) . 5_566
C14 Co1 C10 40.9(6) 5_566 5_566
C14 Co1 C10 139.1(6) . 5_566
C13 Co1 C10 68.4(6) 5_566 5_566
C13 Co1 C10 111.6(6) . 5_566
C12 Co1 C10 68.6(6) 5_566 5_566
C12 Co1 C10 111.4(6) . 5_566
C10 Co1 C10 180.0 . 5_566
C11 C10 C14 106.4(14) . .
C11 C10 C15 126.3(16) . .
C14 C10 C15 127.3(16) . .
C11 C10 Co1 68.9(8) . .
C14 C10 Co1 68.9(8) . .
C15 C10 Co1 127.8(13) . .
C10 C11 C12 108.9(12) . .
C10 C11 C16 125.5(15) . .
C12 C11 C16 125.5(15) . .
C10 C11 Co1 70.5(8) . .
C12 C11 Co1 70.1(8) . .
C16 C11 Co1 128.4(12) . .
C11 C12 C13 107.0(14) . .
C11 C12 C17 126.3(13) . .
C13 C12 C17 126.8(15) . .
C11 C12 Co1 69.1(9) . .
C13 C12 Co1 69.4(9) . .
C17 C12 Co1 127.2(10) . .
C14 C13 C12 107.7(14) . .
C14 C13 C18 126.7(15) . .
C12 C13 C18 125.5(17) . .
C14 C13 Co1 69.8(10) . .
C12 C13 Co1 69.4(9) . .
C18 C13 Co1 129.2(11) . .
C13 C14 C10 110.0(13) . .
C13 C14 C19 124.5(16) . .
C10 C14 C19 125.4(17) . .
C13 C14 Co1 70.6(9) . .
C10 C14 Co1 70.2(8) . .
C19 C14 Co1 128.2(12) . .
C10 C15 H15A 109.5 . .
C10 C15 H15B 109.5 . .
H15A C15 H15B 109.5 . .
C10 C15 H15C 109.5 . .
H15A C15 H15C 109.5 . .
H15B C15 H15C 109.5 . .
C11 C16 H16A 109.5 . .
C11 C16 H16B 109.5 . .
H16A C16 H16B 109.5 . .
C11 C16 H16C 109.5 . .
H16A C16 H16C 109.5 . .
H16B C16 H16C 109.5 . .
C12 C17 H17A 109.5 . .
C12 C17 H17B 109.5 . .
H17A C17 H17B 109.5 . .
C12 C17 H17C 109.5 . .
H17A C17 H17C 109.5 . .
H17B C17 H17C 109.5 . .
C13 C18 H18A 109.5 . .
C13 C18 H18B 109.5 . .
H18A C18 H18B 109.5 . .
C13 C18 H18C 109.5 . .
H18A C18 H18C 109.5 . .
H18B C18 H18C 109.5 . .
C14 C19 H19A 109.5 . .
C14 C19 H19B 109.5 . .
H19A C19 H19B 109.5 . .
C14 C19 H19C 109.5 . .
H19A C19 H19C 109.5 . .
H19B C19 H19C 109.5 . .
C20 N3 C24 120.0 . .
C21 C20 N3 120.0 . .
C21 C20 H20 120.0 . .
N3 C20 H20 120.0 . .
C20 C21 C22 120.0 . .
C20 C21 H21 120.0 . .
C22 C21 H21 120.0 . .
C21 C22 C23 120.0 . .
C21 C22 H22 120.0 . .
C23 C22 H22 120.0 . .
C24 C23 C22 120.0 . .
C24 C23 H23 120.0 . .
C22 C23 H23 120.0 . .
C23 C24 N3 120.0 . .
C23 C24 H24 120.0 . .
N3 C24 H24 120.0 . .
C25 N4 C29 120.0 . .
N4 C25 C26 120.0 . .
N4 C25 H25 120.0 . .
C26 C25 H25 120.0 . .
C25 C26 C27 120.0 . .
C25 C26 H26 120.0 . .
C27 C26 H26 120.0 . .
C28 C27 C26 120.0 . .
C28 C27 H27 120.0 . .
C26 C27 H27 120.0 . .
C27 C28 C29 120.0 . .
C27 C28 H28 120.0 . .
C29 C28 H28 120.0 . .
C28 C29 N4 120.0 . .
C28 C29 H29 120.0 . .
N4 C29 H29 120.0 . .
C30 N5 C31 120.0 . .
N5 C30 C34 120.0 . .
N5 C30 H30 120.0 . .
C34 C30 H30 120.0 . .
C33 C34 C30 120.0 . .
C33 C34 H34 120.0 . .
C30 C34 H34 120.0 . .
C34 C33 C32 120.0 . .
C34 C33 H33 120.0 . .
C32 C33 H33 120.0 . .
C33 C32 C31 120.0 . .
C33 C32 H32 120.0 . .
C31 C32 H32 120.0 . .
C32 C31 N5 120.0 . .
C32 C31 H31 120.0 . .
N5 C31 H31 120.0 . .

loop_
_geom_bond_atom_site_label_1
_geom_bond_atom_site_label_2
_geom_bond_distance
_geom_bond_site_symmetry_2
U1 O1 1.833(11) .
U1 O2 1.842(11) .
U1 O3 2.409(12) 7_565
U1 O3 2.409(12) .
U1 N1 2.526(9) .
U1 N1 2.526(9) 7_565
U1 N2 2.706(18) .
O3 C1 1.24(3) .
O4 C1 1.21(3) .
N1 C6 1.3900 .
N1 C2 1.3900 .
C6 C5 1.3900 .
C6 C7 1.49(3) .
C5 C4 1.3900 .
C5 H5 0.9500 .
C4 C3 1.3900 .
C4 H4 0.9500 .
C3 C2 1.3900 .
C3 H3 0.9500 .
C2 C1 1.48(3) .
N2 C7 1.44(3) .
N2 C7 1.44(3) 7_565
N2 C8 1.49(3) .
C7 H7A 0.9900 .
C7 H7B 0.9900 .
C8 C9 1.53(3) .
C8 H8A 0.9900 .
C8 H8B 0.9900 .
C9 H9A 0.9800 .
C9 H9B 0.9800 .
C9 H9C 0.9800 .
Co1 C11 2.040(13) 5_566
Co1 C11 2.040(13) .
Co1 C14 2.043(14) 5_566
Co1 C14 2.043(14) .
Co1 C13 2.052(16) 5_566
Co1 C13 2.052(16) .
Co1 C12 2.054(15) 5_566
Co1 C12 2.054(15) .
Co1 C10 2.061(14) .
Co1 C10 2.061(14) 5_566
C10 C11 1.42(2) .
C10 C14 1.43(2) .
C10 C15 1.52(2) .
C11 C12 1.43(2) .
C11 C16 1.511(18) .
C12 C13 1.444(19) .
C12 C17 1.48(2) .
C13 C14 1.39(2) .
C13 C18 1.50(2) .
C14 C19 1.51(2) .
C15 H15A 0.9800 .
C15 H15B 0.9800 .
C15 H15C 0.9800 .
C16 H16A 0.9800 .
C16 H16B 0.9800 .
C16 H16C 0.9800 .
C17 H17A 0.9800 .
C17 H17B 0.9800 .
C17 H17C 0.9800 .
C18 H18A 0.9800 .
C18 H18B 0.9800 .
C18 H18C 0.9800 .
C19 H19A 0.9800 .
C19 H19B 0.9800 .
C19 H19C 0.9800 .
N3 C20 1.3900 .
N3 C24 1.3900 .
C20 C21 1.3900 .
C20 H20 0.9500 .
C21 C22 1.3900 .
C21 H21 0.9500 .
C22 C23 1.3900 .
C22 H22 0.9500 .
C23 C24 1.3900 .
C23 H23 0.9500 .
C24 H24 0.9500 .
N4 C25 1.3900 .
N4 C29 1.3900 .
C25 C26 1.3900 .
C25 H25 0.9500 .
C26 C27 1.3900 .
C26 H26 0.9500 .
C27 C28 1.3900 .
C27 H27 0.9500 .
C28 C29 1.3900 .
C28 H28 0.9500 .
C29 H29 0.9500 .
N5 C30 1.3900 .
N5 C31 1.3900 .
C30 C34 1.3900 .
C30 H30 0.9500 .
C34 C33 1.3900 .
C34 H34 0.9500 .
C33 C32 1.3900 .
C33 H33 0.9500 .
C32 C31 1.3900 .
C32 H32 0.9500 .
C31 H31 0.9500 .

loop_
_geom_torsion_atom_site_label_1
_geom_torsion_atom_site_label_2
_geom_torsion_atom_site_label_3
_geom_torsion_atom_site_label_4
_geom_torsion
_geom_torsion_site_symmetry_1
C2 N1 C6 C5 0.0 .
U1 N1 C6 C5 175.1(7) .
C2 N1 C6 C7 171.0(12) .
U1 N1 C6 C7 -13.9(11) .
N1 C6 C5 C4 0.0 .
C7 C6 C5 C4 -170.2(13) .
C6 C5 C4 C3 0.0 .
C5 C4 C3 C2 0.0 .
C4 C3 C2 N1 0.0 .
C4 C3 C2 C1 -179.8(13) .
C6 N1 C2 C3 0.0 .
U1 N1 C2 C3 -175.2(6) .
C6 N1 C2 C1 179.8(11) .
U1 N1 C2 C1 4.6(11) .
U1 O3 C1 O4 173.1(16) .
U1 O3 C1 C2 -11(2) .
C3 C2 C1 O4 0(2) .
N1 C2 C1 O4 179.8(14) .
C3 C2 C1 O3 -176.7(11) .
N1 C2 C1 O3 3.5(19) .
C7 N2 C7 C6 -165.1(10) 7_565
C8 N2 C7 C6 70(2) .
U1 N2 C7 C6 -45.7(17) .
C5 C6 C7 N2 -147.7(13) .
N1 C6 C7 N2 41.6(18) .
C7 N2 C8 C9 61.6(15) .
C7 N2 C8 C9 -61.6(15) 7_565
U1 N2 C8 C9 180.000(5) .
C14 C10 C11 C12 0.8(18) .
C15 C10 C11 C12 -178.0(15) .
Co1 C10 C11 C12 59.8(11) .
C14 C10 C11 C16 177.2(15) .
C15 C10 C11 C16 -2(3) .
Co1 C10 C11 C16 -123.8(16) .
C14 C10 C11 Co1 -59.0(10) .
C15 C10 C11 Co1 122.2(17) .
C10 C11 C12 C13 -0.8(17) .
C16 C11 C12 C13 -177.2(15) .
Co1 C11 C12 C13 59.3(10) .
C10 C11 C12 C17 178.5(14) .
C16 C11 C12 C17 2(3) .
Co1 C11 C12 C17 -121.4(15) .
C10 C11 C12 Co1 -60.0(11) .
C16 C11 C12 Co1 123.6(16) .
C11 C12 C13 C14 0.5(17) .
C17 C12 C13 C14 -178.8(15) .
Co1 C12 C13 C14 59.5(11) .
C11 C12 C13 C18 176.8(15) .
C17 C12 C13 C18 -3(2) .
Co1 C12 C13 C18 -124.2(15) .
C11 C12 C13 Co1 -59.1(10) .
C17 C12 C13 Co1 121.6(15) .
C12 C13 C14 C10 0.0(18) .
C18 C13 C14 C10 -176.2(15) .
Co1 C13 C14 C10 59.3(11) .
C12 C13 C14 C19 177.1(15) .
C18 C13 C14 C19 1(3) .
Co1 C13 C14 C19 -123.6(16) .
C12 C13 C14 Co1 -59.3(10) .
C18 C13 C14 Co1 124.4(16) .
C11 C10 C14 C13 -0.5(18) .
C15 C10 C14 C13 178.3(16) .
Co1 C10 C14 C13 -59.5(11) .
C11 C10 C14 C19 -177.5(15) .
C15 C10 C14 C19 1(3) .
Co1 C10 C14 C19 123.5(17) .
C11 C10 C14 Co1 59.0(11) .
C15 C10 C14 Co1 -122.2(17) .
C24 N3 C20 C21 0.0 .
N3 C20 C21 C22 0.0 .
C20 C21 C22 C23 0.0 .
C21 C22 C23 C24 0.0 .
C22 C23 C24 N3 0.0 .
C20 N3 C24 C23 0.0 .
C29 N4 C25 C26 0.0 .
N4 C25 C26 C27 0.0 .
C25 C26 C27 C28 0.0 .
C26 C27 C28 C29 0.0 .
C27 C28 C29 N4 0.0 .
C25 N4 C29 C28 0.0 .
C31 N5 C30 C34 0.0 .
N5 C30 C34 C33 0.0 .
C30 C34 C33 C32 0.0 .
C34 C33 C32 C31 0.0 .
C33 C32 C31 N5 0.0 .
C30 N5 C31 C32 0.0 .
